data_7247340
loop_
_publ_author_name
'Rana, Manish'
'Hungyo, Hungharla'
'Parashar, Palak'
'Ahmad, Shaban'
'Mehandi, Rabiya'
'Tandon, Vibha'
'Raza, Khalid'
'Assiri, Mohammed A.'
'Ali, Tarik E.'
'El-Bahy, Zeinhom M.'
Rahisuddin,

_publ_section_title
;
 Design, synthesis, X-ray crystal structures, anticancer, DNA binding, and
 molecular modelling studies of pyrazole--pyrazoline hybrid derivatives
;
_journal_issue 38
_journal_name_full 'RSC Advances'
_journal_page_first 26766
_journal_page_last 26779
_journal_paper_doi 10.1039/D3RA04873J
_journal_volume 13
_journal_year 2023
_chemical_formula_moiety 'C23 H18 N2 O2'
_chemical_formula_sum 'C23 H18 N2 O2'
_chemical_formula_weight 354.41
_space_group_crystal_system monoclinic
_space_group_IT_number 14
_space_group_name_Hall '-P 2yn'
_space_group_name_H-M_alt 'P 1 21/n 1'
_symmetry_Int_Tables_number 14
_atom_sites_solution_primary iterative
_audit_creation_date 2022-12-03
_audit_creation_method
;
Olex2 1.2
(compiled 2018.05.29 svn.r3508 for OlexSys, GUI svn.r5506)
;
_audit_update_record
;
2023-01-12 deposited with the CCDC.	2023-08-22 downloaded from the CCDC.
;
_cell_angle_alpha 90
_cell_angle_beta 101.0921(8)
_cell_angle_gamma 90
_cell_formula_units_Z 8
_cell_length_a 21.54552(17)
_cell_length_b 7.38135(7)
_cell_length_c 22.77667(19)
_cell_measurement_reflns_used 12981
_cell_measurement_temperature 293(2)
_cell_measurement_theta_max 26.9110
_cell_measurement_theta_min 2.2770
_cell_volume 3554.62(5)
_computing_molecular_graphics 'Olex2 (Dolomanov et al., 2009)'
_computing_publication_material 'Olex2 (Dolomanov et al., 2009)'
_computing_structure_refinement 'olex2.refine (Bourhis et al., 2015)'
_computing_structure_solution 'olex2.solve (Bourhis et al., 2015)'
_diffrn_ambient_temperature 293(2)
_diffrn_measured_fraction_theta_full 0.9940
_diffrn_measured_fraction_theta_max 0.9940
_diffrn_measurement_device 'four-circle diffractometer'
_diffrn_measurement_device_type 'XtaLAB Synergy, Dualflex, HyPix3000'
_diffrn_measurement_method '\w scans'
_diffrn_radiation_type 'Cu K\a'
_diffrn_radiation_wavelength 1.54184
_diffrn_reflns_av_R_equivalents 0.0294
_diffrn_reflns_av_unetI/netI 0.0161
_diffrn_reflns_limit_h_max 25
_diffrn_reflns_limit_h_min -23
_diffrn_reflns_limit_k_max 8
_diffrn_reflns_limit_k_min -8
_diffrn_reflns_limit_l_max 21
_diffrn_reflns_limit_l_min -27
_diffrn_reflns_number 36401
_diffrn_reflns_theta_full 68.1601
_diffrn_reflns_theta_max 68.16
_diffrn_reflns_theta_min 2.59
_exptl_absorpt_coefficient_mu 0.683
_exptl_absorpt_correction_T_max 0.909
_exptl_absorpt_correction_T_min 0.842
_exptl_absorpt_correction_type multi-scan
_exptl_absorpt_process_details Sadabs
_exptl_crystal_colour colourless
_exptl_crystal_colour_primary colourless
_exptl_crystal_density_diffrn 1.3244
_exptl_crystal_description needle
_exptl_crystal_F_000 1492.6451
_exptl_crystal_size_max 0.39
_exptl_crystal_size_mid 0.21
_exptl_crystal_size_min 0.14
_refine_diff_density_max 0.1849
_refine_diff_density_min -0.1355
_refine_diff_density_rms 0.0311
_refine_ls_d_res_high 0.8305
_refine_ls_d_res_low 17.0884
_refine_ls_extinction_expression Fc^*^=kFc[1+0.001xFc^2^\l^3^/sin(2\q)]^-1/4^
_refine_ls_goodness_of_fit_ref 1.0325
_refine_ls_hydrogen_treatment constr
_refine_ls_matrix_type full
_refine_ls_number_constraints 68
_refine_ls_number_parameters 490
_refine_ls_number_reflns 6446
_refine_ls_number_restraints 0
_refine_ls_restrained_S_all 1.0325
_refine_ls_R_factor_all 0.0426
_refine_ls_R_factor_gt 0.0368
_refine_ls_shift/su_max 0.0001
_refine_ls_shift/su_mean 0.0000
_refine_ls_structure_factor_coef Fsqd
_refine_ls_weighting_details 'w=1/[\s^2^(Fo^2^)+(0.0537P)^2^+0.5531P] where P=(Fo^2^+2Fc^2^)/3'
_refine_ls_weighting_scheme calc
_refine_ls_wR_factor_gt 0.0989
_refine_ls_wR_factor_ref 0.1031
_reflns_Friedel_coverage 0.0
_reflns_limit_h_max 16
_reflns_limit_h_min -25
_reflns_limit_k_max 8
_reflns_limit_k_min 0
_reflns_limit_l_max 27
_reflns_limit_l_min -16
_reflns_number_gt 5533
_reflns_number_total 6446
_reflns_threshold_expression I>=2u(I)
_cod_data_source_file d3ra04873j2.cif
_cod_data_source_block SC-4_SC-4
_cod_database_code 7247340
_olex2_refinement_description
;
1. Fixed Uiso
 At 1.2 times of:
  All C(H) groups
 At 1.5 times of:
  All C(H,H,H) groups
2.a Aromatic/amide H refined with riding coordinates:
 C7(H7), C6(H6), C4(H4), C3(H3), C17(H17), C16(H16), C14(H14), C13(H13),
 C19(H19), C20(H20), C21(H21), C22(H22), C23(H23), C30(H30), C29(H29), C27(H27),
  C26(H26), C40(H40), C39(H39), C37(H37), C36(H36), C46(H46), C45(H45),
 C44(H44), C43(H43), C42(H42), C11(H11), C34(H34), C10(H10), C33(H33)
2.b Idealised Me refined as rotating group:
 C1(H1a,H1b,H1c), C24(H24a,H24b,H24c)
;
_olex2_submission_special_instructions 'No special instructions were received'

loop_
_space_group_symop_id
_space_group_symop_operation_xyz
1 x,y,z
2 -x+1/2,y+1/2,-z+1/2
3 -x,-y,-z
4 x-1/2,-y-1/2,z-1/2

loop_
_atom_site_label
_atom_site_type_symbol
_atom_site_fract_x
_atom_site_fract_y
_atom_site_fract_z
_atom_site_U_iso_or_equiv
_atom_site_adp_type
_atom_site_occupancy
_atom_site_refinement_flags_posn
O1 O 0.78066(4) 0.19554(14) 0.85594(4) 0.0581(3) Uani 1.000000 .
O3 O -0.02113(5) 0.24232(16) 0.43273(4) 0.0683(3) Uani 1.000000 .
O2 O 0.42084(4) 0.27394(17) 0.72126(5) 0.0711(3) Uani 1.000000 .
N2 N 0.57822(4) 0.23179(15) 0.60974(4) 0.0443(2) Uani 1.000000 .
N1 N 0.51811(4) 0.24466(14) 0.57642(4) 0.0435(2) Uani 1.000000 .
N4 N 0.17537(4) 0.39565(15) 0.67670(4) 0.0465(3) Uani 1.000000 .
N3 N 0.23507(4) 0.41833(15) 0.70999(4) 0.0450(2) Uani 1.000000 .
O4 O 0.33252(4) 0.41262(18) 0.56454(4) 0.0762(3) Uani 1.000000 .
C5 C 0.62507(5) 0.21549(17) 0.71590(5) 0.0418(3) Uani 1.000000 .
C8 C 0.57036(5) 0.23060(17) 0.66622(5) 0.0418(3) Uani 1.000000 .
C31 C 0.18334(5) 0.39291(17) 0.62041(5) 0.0442(3) Uani 1.000000 .
C4 C 0.68319(5) 0.29409(19) 0.71236(5) 0.0473(3) Uani 1.000000 .
C12 C 0.50880(5) 0.25054(17) 0.51282(5) 0.0426(3) Uani 1.000000 .
C28 C 0.12912(5) 0.36377(18) 0.57120(5) 0.0450(3) Uani 1.000000 .
C35 C 0.24367(5) 0.42006(17) 0.77361(5) 0.0441(3) Uani 1.000000 .
C2 C 0.72778(6) 0.19681(18) 0.81187(5) 0.0451(3) Uani 1.000000 .
C6 C 0.62064(6) 0.12470(19) 0.76805(5) 0.0488(3) Uani 1.000000 .
C14 C 0.54867(6) 0.30950(19) 0.42400(6) 0.0486(3) Uani 1.000000 .
C11 C 0.47418(6) 0.25218(17) 0.61074(5) 0.0456(3) Uani 1.000000 .
C15 C 0.49108(6) 0.26150(17) 0.38815(5) 0.0443(3) Uani 1.000000 .
C13 C 0.55746(6) 0.30615(19) 0.48551(5) 0.0479(3) Uani 1.000000 .
C9 C 0.50515(5) 0.24460(17) 0.66913(5) 0.0441(3) Uani 1.000000 .
C3 C 0.73368(6) 0.28549(19) 0.75955(6) 0.0502(3) Uani 1.000000 .
C17 C 0.45099(6) 0.20176(19) 0.47834(6) 0.0485(3) Uani 1.000000 .
C34 C 0.27872(6) 0.43121(18) 0.67562(6) 0.0483(3) Uani 1.000000 .
C38 C 0.25890(5) 0.41883(17) 0.89824(5) 0.0444(3) Uani 1.000000 .
C36 C 0.19410(6) 0.46999(19) 0.80039(6) 0.0498(3) Uani 1.000000 .
C32 C 0.24808(6) 0.41528(18) 0.61720(5) 0.0464(3) Uani 1.000000 .
C29 C 0.08034(6) 0.24641(18) 0.57838(6) 0.0482(3) Uani 1.000000 .
C41 C 0.26640(6) 0.41764(17) 0.96448(5) 0.0458(3) Uani 1.000000 .
C27 C 0.12494(6) 0.44797(19) 0.51608(6) 0.0520(3) Uani 1.000000 .
C40 C 0.30130(6) 0.36947(19) 0.80843(6) 0.0505(3) Uani 1.000000 .
C26 C 0.07573(6) 0.4119(2) 0.46878(6) 0.0539(3) Uani 1.000000 .
C7 C 0.67103(6) 0.11490(19) 0.81589(5) 0.0506(3) Uani 1.000000 .
C18 C 0.48266(6) 0.26934(17) 0.32194(5) 0.0466(3) Uani 1.000000 .
C39 C 0.30825(6) 0.36967(19) 0.86990(6) 0.0494(3) Uani 1.000000 .
C37 C 0.20202(6) 0.46922(19) 0.86194(6) 0.0505(3) Uani 1.000000 .
C16 C 0.44233(6) 0.20885(18) 0.41675(6) 0.0483(3) Uani 1.000000 .
C25 C 0.02868(6) 0.2912(2) 0.47650(6) 0.0509(3) Uani 1.000000 .
C23 C 0.42560(6) 0.32274(19) 0.28648(6) 0.0527(3) Uani 1.000000 .
C10 C 0.47702(6) 0.2742(2) 0.72118(6) 0.0522(3) Uani 1.000000 .
C30 C 0.03068(6) 0.2122(2) 0.53205(6) 0.0523(3) Uani 1.000000 .
C42 C 0.32466(6) 0.4484(2) 1.00175(6) 0.0574(4) Uani 1.000000 .
C46 C 0.21480(6) 0.3884(2) 0.99179(6) 0.0565(3) Uani 1.000000 .
C33 C 0.27704(6) 0.3956(2) 0.56543(6) 0.0574(4) Uani 1.000000 .
C19 C 0.53216(7) 0.2272(2) 0.29331(6) 0.0597(4) Uani 1.000000 .
C45 C 0.22047(7) 0.3901(2) 1.05308(6) 0.0624(4) Uani 1.000000 .
C22 C 0.41915(7) 0.3361(2) 0.22536(6) 0.0642(4) Uani 1.000000 .
C44 C 0.27844(7) 0.4201(2) 1.08921(6) 0.0655(4) Uani 1.000000 .
C43 C 0.33042(7) 0.4496(2) 1.06318(6) 0.0680(4) Uani 1.000000 .
C21 C 0.46918(8) 0.2942(2) 0.19773(6) 0.0681(4) Uani 1.000000 .
C20 C 0.52560(8) 0.2387(2) 0.23196(7) 0.0681(4) Uani 1.000000 .
C1 C 0.77528(8) 0.1201(2) 0.91225(6) 0.0699(4) Uani 1.000000 .
C24 C -0.02091(8) 0.3019(3) 0.37372(7) 0.0832(6) Uani 1.000000 .
H7 H 0.66674(6) 0.05356(19) 0.85055(5) 0.0607(4) Uiso 1.000000 R
H6 H 0.58272(6) 0.06864(19) 0.77106(5) 0.0585(4) Uiso 1.000000 R
H4 H 0.68786(5) 0.35337(19) 0.67744(5) 0.0568(4) Uiso 1.000000 R
H3 H 0.77191(6) 0.33937(19) 0.75635(6) 0.0603(4) Uiso 1.000000 R
H17 H 0.41813(6) 0.16437(19) 0.49666(6) 0.0582(4) Uiso 1.000000 R
H16 H 0.40320(6) 0.17790(18) 0.39390(6) 0.0580(4) Uiso 1.000000 R
H14 H 0.58198(6) 0.34466(19) 0.40595(6) 0.0584(4) Uiso 1.000000 R
H13 H 0.59602(6) 0.34121(19) 0.50855(5) 0.0575(4) Uiso 1.000000 R
H19 H 0.57067(7) 0.1903(2) 0.31603(6) 0.0717(4) Uiso 1.000000 R
H20 H 0.55936(8) 0.2090(2) 0.21377(7) 0.0817(5) Uiso 1.000000 R
H21 H 0.46467(8) 0.3034(2) 0.15641(6) 0.0817(5) Uiso 1.000000 R
H22 H 0.38084(7) 0.3736(2) 0.20241(6) 0.0770(5) Uiso 1.000000 R
H23 H 0.39137(6) 0.34975(19) 0.30435(6) 0.0632(4) Uiso 1.000000 R
H30 H -0.00181(6) 0.1355(2) 0.53801(6) 0.0628(4) Uiso 1.000000 R
H29 H 0.08148(6) 0.19041(18) 0.61515(6) 0.0578(4) Uiso 1.000000 R
H27 H 0.15597(6) 0.53066(19) 0.51081(6) 0.0624(4) Uiso 1.000000 R
H26 H 0.07425(6) 0.4684(2) 0.43204(6) 0.0647(4) Uiso 1.000000 R
H40 H 0.33483(6) 0.33582(19) 0.79046(6) 0.0606(4) Uiso 1.000000 R
H39 H 0.34692(6) 0.33611(19) 0.89307(6) 0.0593(4) Uiso 1.000000 R
H37 H 0.16837(6) 0.50337(19) 0.87966(6) 0.0606(4) Uiso 1.000000 R
H36 H 0.15554(6) 0.50398(19) 0.77710(6) 0.0597(4) Uiso 1.000000 R
H46 H 0.17533(6) 0.3670(2) 0.96797(6) 0.0678(4) Uiso 1.000000 R
H45 H 0.18505(7) 0.3709(2) 1.07003(6) 0.0749(5) Uiso 1.000000 R
H44 H 0.28259(7) 0.4205(2) 1.13061(6) 0.0785(5) Uiso 1.000000 R
H43 H 0.36974(7) 0.4706(2) 1.08732(6) 0.0816(5) Uiso 1.000000 R
H42 H 0.36019(6) 0.4683(2) 0.98505(6) 0.0689(4) Uiso 1.000000 R
H11 H 0.43069(6) 0.26094(17) 0.59738(5) 0.0547(4) Uiso 1.000000 R
H34 H 0.32192(6) 0.44791(18) 0.68890(6) 0.0579(4) Uiso 1.000000 R
H10 H 0.50429(6) 0.2950(2) 0.75746(6) 0.0626(4) Uiso 1.000000 R
H33 H 0.25043(6) 0.3671(2) 0.52941(6) 0.0689(4) Uiso 1.000000 R
H1a H 0.7639(6) -0.0055(5) 0.90722(11) 0.1048(7) Uiso 1.000000 GR
H1b H 0.81503(18) 0.1310(15) 0.93954(18) 0.1048(7) Uiso 1.000000 GR
H1c H 0.7432(4) 0.1839(11) 0.9280(3) 0.1048(7) Uiso 1.000000 GR
H24a H -0.0553(4) 0.2462(14) 0.34666(10) 0.1248(8) Uiso 1.000000 GR
H24b H -0.0257(6) 0.4312(4) 0.37176(15) 0.1248(8) Uiso 1.000000 GR
H24c H 0.0184(3) 0.2689(16) 0.3627(2) 0.1248(8) Uiso 1.000000 GR

loop_
_atom_site_aniso_label
_atom_site_aniso_U_11
_atom_site_aniso_U_22
_atom_site_aniso_U_33
_atom_site_aniso_U_12
_atom_site_aniso_U_13
_atom_site_aniso_U_23
O1 0.0486(5) 0.0796(7) 0.0424(5) 0.0007(5) -0.0004(4) 0.0037(5)
O3 0.0532(6) 0.1008(9) 0.0463(5) -0.0114(5) -0.0017(4) -0.0040(5)
O2 0.0421(5) 0.1076(9) 0.0683(6) 0.0008(5) 0.0226(4) 0.0023(6)
N2 0.0349(5) 0.0563(6) 0.0410(5) 0.0034(4) 0.0055(4) -0.0002(5)
N1 0.0350(5) 0.0545(6) 0.0402(5) 0.0031(4) 0.0051(4) 0.0015(4)
N4 0.0360(5) 0.0575(7) 0.0452(6) -0.0016(5) 0.0054(4) -0.0049(5)
N3 0.0363(5) 0.0549(6) 0.0430(5) 0.0004(4) 0.0055(4) -0.0022(5)
O4 0.0419(5) 0.1251(10) 0.0645(6) -0.0027(6) 0.0174(4) 0.0089(6)
C5 0.0376(6) 0.0485(7) 0.0396(6) 0.0015(5) 0.0083(5) -0.0013(5)
C8 0.0389(6) 0.0459(7) 0.0411(6) -0.0007(5) 0.0088(5) -0.0001(5)
C31 0.0411(6) 0.0478(7) 0.0439(6) 0.0005(5) 0.0085(5) -0.0032(5)
C4 0.0416(6) 0.0601(8) 0.0414(6) -0.0005(6) 0.0111(5) 0.0079(6)
C12 0.0390(6) 0.0475(7) 0.0404(6) 0.0052(5) 0.0054(5) 0.0004(5)
C28 0.0388(6) 0.0524(7) 0.0441(7) 0.0020(5) 0.0085(5) -0.0060(6)
C35 0.0413(6) 0.0475(7) 0.0428(6) -0.0020(5) 0.0063(5) -0.0019(5)
C2 0.0409(6) 0.0543(7) 0.0389(6) 0.0037(5) 0.0050(5) -0.0023(5)
C6 0.0405(6) 0.0594(8) 0.0476(7) -0.0055(6) 0.0113(5) 0.0041(6)
C14 0.0376(6) 0.0621(8) 0.0462(7) 0.0007(6) 0.0081(5) 0.0041(6)
C11 0.0343(6) 0.0559(8) 0.0469(7) 0.0005(5) 0.0089(5) 0.0005(6)
C15 0.0412(6) 0.0470(7) 0.0437(7) 0.0058(5) 0.0054(5) 0.0004(5)
C13 0.0363(6) 0.0596(8) 0.0460(7) 0.0001(6) 0.0034(5) 0.0006(6)
C9 0.0364(6) 0.0513(7) 0.0452(7) -0.0015(5) 0.0089(5) 0.0005(5)
C3 0.0380(6) 0.0628(8) 0.0502(7) -0.0039(6) 0.0092(5) 0.0056(6)
C17 0.0382(6) 0.0601(8) 0.0477(7) -0.0022(6) 0.0091(5) 0.0012(6)
C34 0.0357(6) 0.0594(8) 0.0496(7) 0.0001(6) 0.0079(5) 0.0010(6)
C38 0.0406(6) 0.0463(7) 0.0458(7) -0.0046(5) 0.0073(5) -0.0026(5)
C36 0.0368(6) 0.0618(8) 0.0491(7) 0.0052(6) 0.0044(5) -0.0015(6)
C32 0.0387(6) 0.0544(8) 0.0461(7) 0.0003(5) 0.0084(5) 0.0003(6)
C29 0.0455(7) 0.0601(8) 0.0400(6) -0.0017(6) 0.0108(5) -0.0033(6)
C41 0.0448(7) 0.0458(7) 0.0464(7) -0.0021(5) 0.0077(5) -0.0000(5)
C27 0.0450(7) 0.0587(8) 0.0520(7) -0.0038(6) 0.0086(5) 0.0030(6)
C40 0.0383(6) 0.0641(8) 0.0496(7) 0.0047(6) 0.0101(5) -0.0029(6)
C26 0.0503(7) 0.0668(9) 0.0441(7) 0.0024(6) 0.0078(6) 0.0051(6)
C7 0.0504(7) 0.0625(8) 0.0403(6) 0.0006(6) 0.0119(5) 0.0077(6)
C18 0.0470(7) 0.0482(7) 0.0435(7) 0.0020(5) 0.0055(5) -0.0002(5)
C39 0.0377(6) 0.0612(8) 0.0475(7) 0.0026(6) 0.0036(5) 0.0006(6)
C37 0.0398(6) 0.0630(8) 0.0492(7) 0.0032(6) 0.0100(5) -0.0052(6)
C16 0.0387(6) 0.0578(8) 0.0465(7) -0.0012(6) 0.0031(5) -0.0027(6)
C25 0.0409(7) 0.0666(9) 0.0435(7) 0.0025(6) 0.0041(5) -0.0066(6)
C23 0.0475(7) 0.0599(8) 0.0483(7) 0.0031(6) 0.0035(6) -0.0022(6)
C10 0.0409(7) 0.0686(9) 0.0486(7) -0.0010(6) 0.0126(5) 0.0011(6)
C30 0.0444(7) 0.0658(9) 0.0479(7) -0.0084(6) 0.0115(5) -0.0068(6)
C42 0.0462(7) 0.0737(9) 0.0510(8) -0.0059(7) 0.0060(6) 0.0046(7)
C46 0.0475(7) 0.0714(9) 0.0508(7) -0.0083(7) 0.0096(6) -0.0035(7)
C33 0.0419(7) 0.0827(10) 0.0480(7) 0.0013(7) 0.0093(5) 0.0017(7)
C19 0.0538(8) 0.0765(10) 0.0492(8) 0.0136(7) 0.0103(6) 0.0049(7)
C45 0.0583(8) 0.0787(10) 0.0530(8) -0.0045(7) 0.0179(6) 0.0002(7)
C22 0.0616(9) 0.0748(10) 0.0501(8) 0.0050(8) -0.0041(6) 0.0045(7)
C44 0.0708(9) 0.0803(11) 0.0446(7) -0.0006(8) 0.0096(7) 0.0024(7)
C43 0.0564(8) 0.0909(12) 0.0511(8) -0.0074(8) -0.0035(6) 0.0036(8)
C21 0.0814(11) 0.0797(11) 0.0421(7) 0.0029(9) 0.0094(7) 0.0041(7)
C20 0.0689(10) 0.0873(12) 0.0516(8) 0.0108(8) 0.0204(7) 0.0035(8)
C1 0.0733(10) 0.0866(12) 0.0449(7) 0.0029(9) -0.0006(7) 0.0105(8)
C24 0.0675(10) 0.1350(17) 0.0438(8) -0.0069(10) 0.0026(7) -0.0030(9)

loop_
_atom_type_symbol
_atom_type_scat_dispersion_real
_atom_type_scat_dispersion_imag
_atom_type_scat_Cromer_Mann_a1
_atom_type_scat_Cromer_Mann_a2
_atom_type_scat_Cromer_Mann_a3
_atom_type_scat_Cromer_Mann_a4
_atom_type_scat_Cromer_Mann_b1
_atom_type_scat_Cromer_Mann_b2
_atom_type_scat_Cromer_Mann_b3
_atom_type_scat_Cromer_Mann_b4
_atom_type_scat_Cromer_Mann_c
_atom_type_scat_source
_atom_type_scat_dispersion_source
H 0.00000 0.00000 0.49300 0.32291 0.14019 0.04081 10.51090 26.12570 3.14236 57.79970 0.0030380000826 'International Tables Volume C Table 6.1.1.4 (pp. 500-502)' 'Henke, Gullikson and Davis, At. Data and Nucl. Data Tables, 1993, 54, 2'
C 0.01920 0.00962 2.31000 1.02000 1.58860 0.86500 20.84390 10.20750 0.56870 51.65120 0.215599998832 'International Tables Volume C Table 6.1.1.4 (pp. 500-502)' 'Henke, Gullikson and Davis, At. Data and Nucl. Data Tables, 1993, 54, 2'
O 0.05239 0.03377 3.04850 2.28680 1.54630 0.86700 13.27710 5.70110 0.32390 32.90890 0.250800013542 'International Tables Volume C Table 6.1.1.4 (pp. 500-502)' 'Henke, Gullikson and Davis, At. Data and Nucl. Data Tables, 1993, 54, 2'
N 0.03256 0.01839 12.21260 3.13220 2.01250 1.16630 0.00570 9.89330 28.99750 0.58260 -11.5290002823 'International Tables Volume C Table 6.1.1.4 (pp. 500-502)' 'Henke, Gullikson and Davis, At. Data and Nucl. Data Tables, 1993, 54, 2'

loop_
_geom_angle_atom_site_label_1
_geom_angle_atom_site_label_2
_geom_angle_atom_site_label_3
_geom_angle
_geom_angle_site_symmetry_1
_geom_angle_site_symmetry_3
_geom_angle_publ_flag
C1 O1 C2 117.64(11) . . ?
C24 O3 C25 117.74(12) . . ?
C8 N2 N1 104.65(9) . . ?
C12 N1 N2 119.84(9) . . ?
C11 N1 N2 112.20(10) . . ?
C11 N1 C12 127.96(10) . . ?
C31 N4 N3 104.72(9) . . ?
C35 N3 N4 119.19(9) . . ?
C34 N3 N4 112.03(10) . . ?
C34 N3 C35 128.75(10) . . ?
C4 C5 C8 121.22(11) . . ?
C6 C5 C8 121.28(11) . . ?
C6 C5 C4 117.50(11) . . ?
C5 C8 N2 120.78(10) . . ?
C9 C8 N2 110.82(10) . . ?
C9 C8 C5 128.41(11) . . ?
C28 C31 N4 120.49(10) . . ?
C32 C31 N4 111.05(10) . . ?
C32 C31 C28 128.44(11) . . ?
C3 C4 C5 121.25(11) . . ?
H4 C4 C5 119.37(7) . . ?
H4 C4 C3 119.37(7) . . ?
C13 C12 N1 119.80(10) . . ?
C17 C12 N1 120.24(11) . . ?
C17 C12 C13 119.96(11) . . ?
C29 C28 C31 120.47(11) . . ?
C27 C28 C31 121.84(11) . . ?
C27 C28 C29 117.68(11) . . ?
C36 C35 N3 119.49(10) . . ?
C40 C35 N3 120.33(11) . . ?
C40 C35 C36 120.18(11) . . ?
C3 C2 O1 115.68(11) . . ?
C7 C2 O1 124.85(11) . . ?
C7 C2 C3 119.46(11) . . ?
C7 C6 C5 121.88(11) . . ?
H6 C6 C5 119.06(7) . . ?
H6 C6 C7 119.06(7) . . ?
C13 C14 C15 121.61(11) . . ?
H14 C14 C15 119.20(7) . . ?
H14 C14 C13 119.20(7) . . ?
C9 C11 N1 107.33(10) . . ?
H11 C11 N1 126.33(7) . . ?
H11 C11 C9 126.33(7) . . ?
C18 C15 C14 120.41(11) . . ?
C16 C15 C14 117.60(11) . . ?
C16 C15 C18 121.98(11) . . ?
C14 C13 C12 119.74(11) . . ?
H13 C13 C12 120.13(7) . . ?
H13 C13 C14 120.13(7) . . ?
C11 C9 C8 104.99(10) . . ?
C10 C9 C8 128.43(11) . . ?
C10 C9 C11 125.90(11) . . ?
C2 C3 C4 120.24(11) . . ?
H3 C3 C4 119.88(7) . . ?
H3 C3 C2 119.88(7) . . ?
C16 C17 C12 119.81(11) . . ?
H17 C17 C12 120.10(7) . . ?
H17 C17 C16 120.10(7) . . ?
C32 C34 N3 107.48(10) . . ?
H34 C34 N3 126.26(7) . . ?
H34 C34 C32 126.26(7) . . ?
C39 C38 C41 121.67(11) . . ?
C37 C38 C41 121.09(11) . . ?
C37 C38 C39 117.24(11) . . ?
C37 C36 C35 119.60(11) . . ?
H36 C36 C35 120.20(7) . . ?
H36 C36 C37 120.20(7) . . ?
C34 C32 C31 104.72(11) . . ?
C33 C32 C31 127.83(12) . . ?
C33 C32 C34 126.73(11) . . ?
C30 C29 C28 121.13(12) . . ?
H29 C29 C28 119.44(7) . . ?
H29 C29 C30 119.44(8) . . ?
C42 C41 C38 121.83(11) . . ?
C46 C41 C38 120.97(11) . . ?
C46 C41 C42 117.19(12) . . ?
C26 C27 C28 121.64(12) . . ?
H27 C27 C28 119.18(7) . . ?
H27 C27 C26 119.18(8) . . ?
C39 C40 C35 119.32(11) . . ?
H40 C40 C35 120.34(7) . . ?
H40 C40 C39 120.34(7) . . ?
C25 C26 C27 119.62(12) . . ?
H26 C26 C27 120.19(8) . . ?
H26 C26 C25 120.19(8) . . ?
C6 C7 C2 119.65(11) . . ?
H7 C7 C2 120.18(7) . . ?
H7 C7 C6 120.18(7) . . ?
C23 C18 C15 121.48(11) . . ?
C19 C18 C15 120.89(11) . . ?
C19 C18 C23 117.62(12) . . ?
C40 C39 C38 121.79(11) . . ?
H39 C39 C38 119.10(7) . . ?
H39 C39 C40 119.10(7) . . ?
C36 C37 C38 121.87(11) . . ?
H37 C37 C38 119.07(7) . . ?
H37 C37 C36 119.07(7) . . ?
C17 C16 C15 121.27(11) . . ?
H16 C16 C15 119.37(7) . . ?
H16 C16 C17 119.37(7) . . ?
C26 C25 O3 124.66(12) . . ?
C30 C25 O3 115.94(12) . . ?
C30 C25 C26 119.40(12) . . ?
C22 C23 C18 120.90(13) . . ?
H23 C23 C18 119.55(8) . . ?
H23 C23 C22 119.55(8) . . ?
C9 C10 O2 125.24(13) . . ?
H10 C10 O2 117.38(8) . . ?
H10 C10 C9 117.38(7) . . ?
C25 C30 C29 120.44(12) . . ?
H30 C30 C29 119.78(8) . . ?
H30 C30 C25 119.78(8) . . ?
C43 C42 C41 120.92(13) . . ?
H42 C42 C41 119.54(8) . . ?
H42 C42 C43 119.54(8) . . ?
C45 C46 C41 121.92(12) . . ?
H46 C46 C41 119.04(8) . . ?
H46 C46 C45 119.04(8) . . ?
C32 C33 O4 126.05(13) . . ?
H33 C33 O4 116.97(8) . . ?
H33 C33 C32 116.97(7) . . ?
C20 C19 C18 121.57(13) . . ?
H19 C19 C18 119.22(8) . . ?
H19 C19 C20 119.22(9) . . ?
C44 C45 C46 120.08(13) . . ?
H45 C45 C46 119.96(8) . . ?
H45 C45 C44 119.96(8) . . ?
C21 C22 C23 120.55(13) . . ?
H22 C22 C23 119.73(8) . . ?
H22 C22 C21 119.73(8) . . ?
C43 C44 C45 119.11(13) . . ?
H44 C44 C45 120.44(8) . . ?
H44 C44 C43 120.44(8) . . ?
C44 C43 C42 120.76(13) . . ?
H43 C43 C42 119.62(8) . . ?
H43 C43 C44 119.62(8) . . ?
C20 C21 C22 119.35(13) . . ?
H21 C21 C22 120.32(8) . . ?
H21 C21 C20 120.32(9) . . ?
C21 C20 C19 120.01(14) . . ?
H20 C20 C19 120.00(9) . . ?
H20 C20 C21 120.00(9) . . ?
H1a C1 O1 109.5 . . ?
H1b C1 O1 109.5 . . ?
H1b C1 H1a 109.5 . . ?
H1c C1 O1 109.5 . . ?
H1c C1 H1a 109.5 . . ?
H1c C1 H1b 109.5 . . ?
H24a C24 O3 109.5 . . ?
H24b C24 O3 109.5 . . ?
H24b C24 H24a 109.5 . . ?
H24c C24 O3 109.5 . . ?
H24c C24 H24a 109.5 . . ?
H24c C24 H24b 109.5 . . ?

loop_
_geom_bond_atom_site_label_1
_geom_bond_atom_site_label_2
_geom_bond_distance
_geom_bond_site_symmetry_2
_geom_bond_publ_flag
O1 C2 1.3660(14) . ?
O1 C1 1.4233(17) . ?
O3 C25 1.3651(15) . ?
O3 C24 1.4151(18) . ?
O2 C10 1.2107(15) . ?
N2 N1 1.3727(13) . ?
N2 C8 1.3295(15) . ?
N1 C12 1.4243(15) . ?
N1 C11 1.3395(15) . ?
N4 N3 1.3721(13) . ?
N4 C31 1.3260(15) . ?
N3 C35 1.4251(15) . ?
N3 C34 1.3377(16) . ?
O4 C33 1.2061(15) . ?
C5 C8 1.4727(16) . ?
C5 C4 1.3965(16) . ?
C5 C6 1.3830(17) . ?
C8 C9 1.4229(16) . ?
C31 C28 1.4709(16) . ?
C31 C32 1.4204(16) . ?
C4 C3 1.3758(17) . ?
C4 H4 0.9300 . ?
C12 C13 1.3804(17) . ?
C12 C17 1.3863(16) . ?
C28 C29 1.3956(17) . ?
C28 C27 1.3882(18) . ?
C35 C36 1.3782(17) . ?
C35 C40 1.3896(17) . ?
C2 C3 1.3867(17) . ?
C2 C7 1.3828(18) . ?
C6 C7 1.3844(17) . ?
C6 H6 0.9300 . ?
C14 C15 1.3934(17) . ?
C14 C13 1.3774(17) . ?
C14 H14 0.9300 . ?
C11 C9 1.3697(17) . ?
C11 H11 0.9300 . ?
C15 C18 1.4849(17) . ?
C15 C16 1.3936(18) . ?
C13 H13 0.9300 . ?
C9 C10 1.4481(17) . ?
C3 H3 0.9300 . ?
C17 C16 1.3801(17) . ?
C17 H17 0.9300 . ?
C34 C32 1.3718(17) . ?
C34 H34 0.9300 . ?
C38 C41 1.4862(17) . ?
C38 C39 1.3939(17) . ?
C38 C37 1.3908(17) . ?
C36 C37 1.3792(17) . ?
C36 H36 0.9300 . ?
C32 C33 1.4437(18) . ?
C29 C30 1.3739(17) . ?
C29 H29 0.9300 . ?
C41 C42 1.3919(17) . ?
C41 C46 1.3912(18) . ?
C27 C26 1.3842(18) . ?
C27 H27 0.9300 . ?
C40 C39 1.3791(17) . ?
C40 H40 0.9300 . ?
C26 C25 1.3862(19) . ?
C26 H26 0.9300 . ?
C7 H7 0.9300 . ?
C18 C23 1.3917(17) . ?
C18 C19 1.3883(18) . ?
C39 H39 0.9300 . ?
C37 H37 0.9300 . ?
C16 H16 0.9300 . ?
C25 C30 1.3864(19) . ?
C23 C22 1.3759(18) . ?
C23 H23 0.9300 . ?
C10 H10 0.9300 . ?
C30 H30 0.9300 . ?
C42 C43 1.3807(19) . ?
C42 H42 0.9300 . ?
C46 C45 1.3777(19) . ?
C46 H46 0.9300 . ?
C33 H33 0.9300 . ?
C19 C20 1.3799(19) . ?
C19 H19 0.9300 . ?
C45 C44 1.375(2) . ?
C45 H45 0.9300 . ?
C22 C21 1.384(2) . ?
C22 H22 0.9300 . ?
C44 C43 1.382(2) . ?
C44 H44 0.9300 . ?
C43 H43 0.9300 . ?
C21 C20 1.374(2) . ?
C21 H21 0.9300 . ?
C20 H20 0.9300 . ?
C1 H1a 0.9600 . ?
C1 H1b 0.9600 . ?
C1 H1c 0.9600 . ?
C24 H24a 0.9600 . ?
C24 H24b 0.9600 . ?
C24 H24c 0.9600 . ?
